data_2207777
loop_
_publ_author_name
'Micha\/l Gryz'
'Wojciech Starosta'
'Janusz Leciejewicz'

_publ_section_title
;<i>trans</i>-Diaquabis(pyridazine-3-carboxylato-\k^2^<i>N</i>,<i>O</i>)magnesium(II)
 dihydrate
;
_journal_coeditor_code HB6299
_journal_issue 1
_journal_name_full 'Acta Crystallographica Section E'
_journal_page_first m123
_journal_page_last m124
_journal_paper_doi 10.1107/S1600536805041516
_journal_volume 62
_journal_year 2006
_chemical_formula_iupac '[Mg (C5 H3 N2 O2)2 (H2 O)2] , 2H2 O'
_chemical_formula_moiety 'C10 H10 Mg N4 O6 , 2H2 O'
_chemical_formula_sum 'C10 H14 Mg N4 O8'
_chemical_formula_weight 342.56
_chemical_name_systematic
;
trans-Diaquabis(pyridazine-3-carboxylato-\k^2^N,O)magnesium(II) dihydrate
;
_space_group_IT_number 2
_symmetry_cell_setting triclinic
_symmetry_space_group_name_Hall '-P 1'
_symmetry_space_group_name_H-M 'P -1'
_atom_sites_solution_hydrogens difmap
_atom_sites_solution_primary direct
_atom_sites_solution_secondary difmap
_audit_creation_method SHELXL97
_cell_angle_alpha 79.23(3)
_cell_angle_beta 88.91(3)
_cell_angle_gamma 71.93(3)
_cell_formula_units_Z 1
_cell_length_a 5.3380(11)
_cell_length_b 7.4680(15)
_cell_length_c 9.6410(19)
_cell_measurement_reflns_used 25
_cell_measurement_temperature 293(2)
_cell_measurement_theta_max 15
_cell_measurement_theta_min 6
_cell_volume 358.63(15)
_computing_cell_refinement 'KM-4 Software'
_computing_data_collection 'KM-4 Software (Kuma, 1996)'
_computing_data_reduction 'DATAPROC (Kuma, 2001)'
_computing_molecular_graphics 'XP (Siemens, 1992)'
_computing_publication_material SHELXL97
_computing_structure_refinement 'SHELXL97 (Sheldrick, 1997)'
_computing_structure_solution 'SHELXS97 (Sheldrick, 1997)'
_diffrn_ambient_temperature 293(2)
_diffrn_measured_fraction_theta_full 1.000
_diffrn_measured_fraction_theta_max 1.000
_diffrn_measurement_device_type 'Kuma KM-4 four-circle'
_diffrn_measurement_method \w/2\q
_diffrn_radiation_monochromator graphite
_diffrn_radiation_source 'fine-focus sealed tube'
_diffrn_radiation_type MoK\a
_diffrn_radiation_wavelength 0.71073
_diffrn_reflns_av_R_equivalents 0.0225
_diffrn_reflns_av_sigmaI/netI 0.0328
_diffrn_reflns_limit_h_max 0
_diffrn_reflns_limit_h_min -7
_diffrn_reflns_limit_k_max 10
_diffrn_reflns_limit_k_min -10
_diffrn_reflns_limit_l_max 13
_diffrn_reflns_limit_l_min -13
_diffrn_reflns_number 2327
_diffrn_reflns_theta_full 30.07
_diffrn_reflns_theta_max 30.07
_diffrn_reflns_theta_min 2.15
_diffrn_standards_decay_% 2.08
_diffrn_standards_interval_count 200
_diffrn_standards_number 3
_exptl_absorpt_coefficient_mu 0.175
_exptl_absorpt_correction_T_max 0.986
_exptl_absorpt_correction_T_min 0.978
_exptl_absorpt_correction_type analytical
_exptl_absorpt_process_details '(Please give details)'
_exptl_crystal_colour colourless
_exptl_crystal_density_diffrn 1.586
_exptl_crystal_density_method 'not measured'
_exptl_crystal_description rod
_exptl_crystal_F_000 178
_exptl_crystal_size_max 0.40
_exptl_crystal_size_mid 0.09
_exptl_crystal_size_min 0.07
_refine_diff_density_max 0.604
_refine_diff_density_min -0.265
_refine_ls_extinction_method none
_refine_ls_goodness_of_fit_ref 1.058
_refine_ls_hydrogen_treatment refall
_refine_ls_matrix_type full
_refine_ls_number_parameters 134
_refine_ls_number_reflns 2117
_refine_ls_number_restraints 0
_refine_ls_restrained_S_all 1.058
_refine_ls_R_factor_all 0.0742
_refine_ls_R_factor_gt 0.0413
_refine_ls_shift/su_max 0.000
_refine_ls_shift/su_mean 0.000
_refine_ls_structure_factor_coef Fsqd
_refine_ls_weighting_details 'calc w = 1/[\s^2^(Fo^2^)+(0.089P)^2^+0.0392P] where P=(Fo^2^+2Fc^2^)/3'
_refine_ls_weighting_scheme calc
_refine_ls_wR_factor_gt 0.1223
_refine_ls_wR_factor_ref 0.1373
_reflns_number_gt 1463
_reflns_number_total 2117
_reflns_threshold_expression I>2\s(I)
_cod_data_source_file hb6299.cif
_cod_data_source_block I
_cod_original_cell_volume 358.63(13)
_cod_database_code 2207777
_cod_database_fobs_code 2207777

loop_
_symmetry_equiv_pos_as_xyz
'x, y, z'
'-x, -y, -z'

loop_
_atom_site_label
_atom_site_fract_x
_atom_site_fract_y
_atom_site_fract_z
_atom_site_U_iso_or_equiv
_atom_site_adp_type
_atom_site_calc_flag
_atom_site_refinement_flags
_atom_site_occupancy
_atom_site_type_symbol
Mg1 0.5000 0.5000 0.5000 0.01854(18) Uani d S 1 Mg
O3 0.3335(2) 0.32486(19) 0.41261(15) 0.0348(3) Uani d . 1 O
N2 0.2316(2) 0.75238(18) 0.36709(14) 0.0269(3) Uani d . 1 N
N1 -0.0111(3) 0.8530(2) 0.39952(15) 0.0319(3) Uani d . 1 N
C4 0.2138(4) 0.9778(3) 0.1549(2) 0.0400(4) Uani d . 1 C
C6 -0.1353(3) 1.0153(3) 0.3130(2) 0.0383(4) Uani d . 1 C
C3 0.3386(3) 0.8087(2) 0.24865(16) 0.0280(3) Uani d . 1 C
C5 -0.0306(4) 1.0855(3) 0.1899(2) 0.0452(5) Uani d . 1 C
O2 0.7120(3) 0.71295(19) 0.11011(13) 0.0417(3) Uani d . 1 O
C7 0.6101(3) 0.6727(2) 0.22408(17) 0.0298(3) Uani d . 1 C
O1 0.7068(2) 0.53239(17) 0.32189(12) 0.0331(3) Uani d . 1 O
H32 0.298(6) 0.369(4) 0.322(3) 0.065(8) Uiso d . 1 H
H31 0.222(7) 0.285(5) 0.467(4) 0.089(11) Uiso d . 1 H
O4 0.2412(3) 0.4743(3) 0.12985(16) 0.0505(4) Uani d . 1 O
H5 -0.128(5) 1.211(4) 0.130(3) 0.052(7) Uiso d . 1 H
H41 0.059(7) 0.568(4) 0.119(3) 0.069(8) Uiso d . 1 H
H42 0.290(6) 0.410(4) 0.048(3) 0.073(9) Uiso d . 1 H
H6 -0.310(5) 1.092(3) 0.343(2) 0.040(6) Uiso d . 1 H
H4 0.309(5) 1.022(4) 0.069(3) 0.053(7) Uiso d . 1 H

loop_
_atom_site_aniso_label
_atom_site_aniso_U_11
_atom_site_aniso_U_22
_atom_site_aniso_U_33
_atom_site_aniso_U_12
_atom_site_aniso_U_13
_atom_site_aniso_U_23
Mg1 0.0146(3) 0.0212(3) 0.0152(3) -0.0020(2) 0.0001(2) 0.0019(2)
O3 0.0303(6) 0.0397(6) 0.0339(7) -0.0114(5) 0.0001(5) -0.0046(5)
N2 0.0248(6) 0.0283(6) 0.0257(6) -0.0066(5) 0.0012(5) -0.0032(5)
N1 0.0260(6) 0.0342(7) 0.0334(7) -0.0056(5) 0.0022(5) -0.0081(5)
C4 0.0410(9) 0.0382(9) 0.0343(8) -0.0105(7) 0.0011(7) 0.0058(7)
C6 0.0298(8) 0.0343(8) 0.0459(10) -0.0019(6) -0.0016(7) -0.0090(7)
C3 0.0282(7) 0.0292(7) 0.0255(7) -0.0084(6) 0.0018(6) -0.0034(6)
C5 0.0427(10) 0.0333(9) 0.0479(11) -0.0019(7) -0.0051(8) 0.0045(8)
O2 0.0438(7) 0.0455(7) 0.0312(6) -0.0115(6) 0.0136(5) -0.0018(5)
C7 0.0283(7) 0.0341(8) 0.0274(7) -0.0109(6) 0.0048(6) -0.0053(6)
O1 0.0265(5) 0.0364(6) 0.0297(6) -0.0039(5) 0.0042(4) -0.0006(4)
O4 0.0403(8) 0.0692(10) 0.0415(8) -0.0117(7) -0.0035(6) -0.0185(7)

loop_
_atom_type_symbol
_atom_type_description
_atom_type_scat_dispersion_real
_atom_type_scat_dispersion_imag
_atom_type_scat_source
C C 0.0033 0.0016 'International Tables Vol C Tables 4.2.6.8 and 6.1.1.4'
H H 0.0000 0.0000 'International Tables Vol C Tables 4.2.6.8 and 6.1.1.4'
N N 0.0061 0.0033 'International Tables Vol C Tables 4.2.6.8 and 6.1.1.4'
O O 0.0106 0.0060 'International Tables Vol C Tables 4.2.6.8 and 6.1.1.4'
Mg Mg 0.0486 0.0363 'International Tables Vol C Tables 4.2.6.8 and 6.1.1.4'

loop_
_geom_angle_atom_site_label_1
_geom_angle_atom_site_label_2
_geom_angle_atom_site_label_3
_geom_angle_site_symmetry_1
_geom_angle_site_symmetry_3
_geom_angle
_geom_angle_publ_flag
O1 Mg1 O1 . 2_666 180.0 ?
O1 Mg1 O3 . . 89.63(6) ?
O1 Mg1 O3 2_666 . 90.37(6) n
O1 Mg1 O3 . 2_666 90.37(6) ?
O1 Mg1 O3 2_666 2_666 89.63(6) ?
O3 Mg1 O3 . 2_666 180.0 ?
O1 Mg1 N2 . . 77.39(5) y
O1 Mg1 N2 2_666 . 102.61(5) n
O3 Mg1 N2 . . 89.87(5) ?
O3 Mg1 N2 2_666 . 90.13(5) ?
O1 Mg1 N2 . 2_666 102.61(5) ?
O1 Mg1 N2 2_666 2_666 77.39(5) ?
O3 Mg1 N2 . 2_666 90.13(5) ?
O3 Mg1 N2 2_666 2_666 89.87(5) ?
N2 Mg1 N2 . 2_666 180.0 ?
Mg1 O3 H32 . . 110.6(19) ?
Mg1 O3 H31 . . 113(2) ?
H32 O3 H31 . . 121(3) ?
C3 N2 N1 . . 121.16(13) ?
C3 N2 Mg1 . . 112.42(10) ?
N1 N2 Mg1 . . 126.30(10) ?
C6 N1 N2 . . 118.08(14) ?
C5 C4 C3 . . 116.88(17) ?
C5 C4 H4 . . 123.0(15) ?
C3 C4 H4 . . 120.0(15) ?
N1 C6 C5 . . 123.55(17) ?
N1 C6 H6 . . 116.3(13) ?
C5 C6 H6 . . 120.1(13) ?
N2 C3 C4 . . 122.34(15) ?
N2 C3 C7 . . 114.57(13) ?
C4 C3 C7 . . 123.09(15) ?
C4 C5 C6 . . 117.90(16) ?
C4 C5 H5 . . 121.1(15) ?
C6 C5 H5 . . 121.0(15) ?
O2 C7 O1 . . 126.75(15) ?
O2 C7 C3 . . 117.09(14) ?
O1 C7 C3 . . 116.16(13) ?
C7 O1 Mg1 . . 119.08(10) ?
H41 O4 H42 . . 113(3) ?

loop_
_geom_bond_atom_site_label_1
_geom_bond_atom_site_label_2
_geom_bond_site_symmetry_2
_geom_bond_distance
_geom_bond_publ_flag
Mg1 O1 . 2.0406(13) y
Mg1 O1 2_666 2.0406(13) ?
Mg1 O3 . 2.0909(14) y
Mg1 O3 2_666 2.0909(14) ?
Mg1 N2 . 2.1769(16) y
Mg1 N2 2_666 2.1769(16) ?
O3 H32 . 0.88(3) ?
O3 H31 . 0.87(4) ?
N2 C3 . 1.324(2) ?
N2 N1 . 1.3451(19) ?
N1 C6 . 1.323(2) ?
C4 C5 . 1.377(3) ?
C4 C3 . 1.389(2) ?
C4 H4 . 1.02(3) ?
C6 C5 . 1.385(3) ?
C6 H6 . 1.00(2) ?
C3 C7 . 1.534(2) ?
C5 H5 . 1.00(2) ?
O2 C7 . 1.245(2) ?
C7 O1 . 1.252(2) ?
O4 H41 . 1.00(3) ?
O4 H42 . 0.99(3) ?

loop_
_geom_hbond_atom_site_label_D
_geom_hbond_atom_site_label_H
_geom_hbond_atom_site_label_A
_geom_hbond_site_symmetry_A
_geom_hbond_distance_DH
_geom_hbond_distance_HA
_geom_hbond_distance_DA
_geom_hbond_angle_DHA
O3 H32 O4 . 0.88(3) 1.86(3) 2.737(2) 175(3)
O3 H31 N1 2_566 0.87(4) 2.04(4) 2.899(2) 170(3)
O4 H41 O2 1_455 1.00(3) 1.82(3) 2.822(2) 173(3)
O4 H42 O2 2_665 0.99(3) 1.92(3) 2.888(2) 165(3)
